data_1528321
loop_
_publ_author_name
'Astroem, A.'
'Andersson, S.'

_publ_section_title
;
 The crystal structure of L-Sb O F
;
_journal_name_full 'Journal of Solid State Chemistry'
_journal_page_first 191
_journal_page_last 194
_journal_volume 6
_journal_year 1973
_chemical_formula_sum 'F O Sb'
_chemical_name_systematic 'Sb O F'
_space_group_IT_number 62
_symmetry_space_group_name_Hall '-P 2ac 2n'
_symmetry_space_group_name_H-M 'P n m a'
_cell_angle_alpha 90
_cell_angle_beta 90
_cell_angle_gamma 90
_cell_formula_units_Z 4
_cell_length_a 8.873
_cell_length_b 4.099
_cell_length_c 5.483
_cell_volume 199.419
_citation_journal_id_ASTM JSSCBI
_cod_data_source_file Astroem_JSSCBI_1973_1999.cif
_cod_data_source_block F1O1Sb1
_cod_original_cell_volume 199.4191
_cod_original_formula_sum 'F1 O1 Sb1'
_cod_database_code 1528321

loop_
_symmetry_equiv_pos_as_xyz
x,y,z
-x+1/2,-y,z+1/2
x+1/2,-y+1/2,-z+1/2
-x,y+1/2,-z
-x,-y,-z
x-1/2,y,-z-1/2
-x-1/2,y-1/2,z-1/2
x,-y-1/2,z

loop_
_atom_site_label
_atom_site_type_symbol
_atom_site_fract_x
_atom_site_fract_y
_atom_site_fract_z
_atom_site_occupancy
_atom_site_U_iso_or_equiv
O1 O-2 0.0542 0.75 0.0903 1 0.0
F1 F-1 0.2662 0.25 0.0473 1 0.0
Sb1 Sb+3 0.07071 0.25 0.21242 1 0.0
